data_7219804
loop_
_publ_author_name
'Kaur, Gurpreet'
'Choudhury, Angshuman Roy'

_publ_section_title
;
 A comprehensive understanding of the synthons involving C--H&#x22EF;F--C
 hydrogen bond(s) from structural and computational analyses
;
_journal_issue 15
_journal_name_full CrystEngComm
_journal_page_first 2949
_journal_paper_doi 10.1039/C5CE00215J
_journal_volume 17
_journal_year 2015
_chemical_formula_moiety 'C13 H7 F4 N'
_chemical_formula_sum 'C13 H7 F4 N'
_chemical_formula_weight 253.2
_chemical_name_systematic
;
 ?
;
_space_group_IT_number 19
_symmetry_cell_setting orthorhombic
_symmetry_Int_Tables_number 19
_symmetry_space_group_name_Hall 'P 2ac 2ab'
_symmetry_space_group_name_H-M 'P 21 21 21'
_atom_sites_solution_hydrogens geom
_audit_creation_date 2013-10-24T00:54:28-00:00
_audit_creation_method 'WinGX routine CIF_UPDATE'
_audit_update_record
;
2015-01-29 deposited with the CCDC.
2015-03-09 downloaded from the CCDC.
;
_cell_angle_alpha 90
_cell_angle_beta 90
_cell_angle_gamma 90
_cell_formula_units_Z 4
_cell_length_a 3.7270(7)
_cell_length_b 11.656(2)
_cell_length_c 25.035(5)
_cell_measurement_reflns_used 1082
_cell_measurement_temperature 100
_cell_measurement_theta_max 25.9
_cell_measurement_theta_min 2.39
_cell_volume 1087.6(4)
_computing_data_reduction 'SAINT v7.68A (Bruker, 2009)'
_computing_molecular_graphics
;
O. V. Dolomanov, L. J. Bourhis, R. J. Gildea, J. A. K. Howard and H. Puschmann,
OLEX2: a complete structure solution, refinement and analysis program.
        J. Appl. Cryst. (2009). 42, 339-341.
;
_computing_publication_material
;
O. V. Dolomanov, L. J. Bourhis, R. J. Gildea, J. A. K. Howard and H. Puschmann,
OLEX2: a complete structure solution, refinement and analysis program.
        J. Appl. Cryst. (2009). 42, 339-341.
;
_computing_structure_refinement
;
        SHELXL, G.M. Sheldrick, Acta Cryst.
        (2008). A64, 112-122
;
_diffrn_ambient_temperature 100
_diffrn_measured_fraction_theta_full 0.993
_diffrn_measured_fraction_theta_max 0.992
_diffrn_measurement_device_type 'Bruker APEX-II CCD'
_diffrn_measurement_method '\f and \w scans'
_diffrn_radiation_monochromator graphite
_diffrn_radiation_type MoK\a
_diffrn_radiation_wavelength 0.71073
_diffrn_reflns_av_R_equivalents 0.0436
_diffrn_reflns_Laue_measured_fraction_full 0.993
_diffrn_reflns_Laue_measured_fraction_max 0.992
_diffrn_reflns_limit_h_max 4
_diffrn_reflns_limit_h_min -3
_diffrn_reflns_limit_k_max 11
_diffrn_reflns_limit_k_min -13
_diffrn_reflns_limit_l_max 29
_diffrn_reflns_limit_l_min -19
_diffrn_reflns_number 4534
_diffrn_reflns_point_group_measured_fraction_full 0.919
_diffrn_reflns_point_group_measured_fraction_max 0.918
_diffrn_reflns_theta_full 25
_diffrn_reflns_theta_max 25.025
_diffrn_reflns_theta_min 1.627
_diffrn_standards_number 0
_exptl_absorpt_coefficient_mu 0.14
_exptl_absorpt_correction_T_max 0.7458
_exptl_absorpt_correction_T_min 0.6071
_exptl_absorpt_correction_type multi-scan
_exptl_absorpt_process_details
;
        SADABS-2008/1 (Bruker,2008) was used for absorption correction.
        wR2(int) was 0.0826 before and 0.0501 after correction.
        The Ratio of minimum to maximum transmission is 0.8140.
        The \l/2 correction factor is 0.0015.
;
_exptl_crystal_colour 'clear light colourless'
_exptl_crystal_density_diffrn 1.546
_exptl_crystal_description plate
_exptl_crystal_F_000 512
_exptl_crystal_size_max 0.2
_exptl_crystal_size_mid 0.1
_exptl_crystal_size_min 0.05
_refine_diff_density_max 0.405
_refine_diff_density_min -0.218
_refine_diff_density_rms 0.062
_refine_ls_extinction_method none
_refine_ls_goodness_of_fit_ref 0.999
_refine_ls_hydrogen_treatment constr
_refine_ls_matrix_type full
_refine_ls_number_parameters 163
_refine_ls_number_reflns 1771
_refine_ls_number_restraints 0
_refine_ls_restrained_S_all 0.999
_refine_ls_R_factor_all 0.0758
_refine_ls_R_factor_gt 0.0514
_refine_ls_shift/su_max 0
_refine_ls_shift/su_mean 0
_refine_ls_structure_factor_coef Fsqd
_refine_ls_weighting_details 'w=1/[\s^2^(Fo^2^)+(0.0832P)^2^] where P=(Fo^2^+2Fc^2^)/3'
_refine_ls_weighting_scheme calc
_refine_ls_wR_factor_gt 0.1245
_refine_ls_wR_factor_ref 0.1375
_reflns_number_gt 1340
_reflns_number_total 1771
_reflns_threshold_expression 'I > 2\s(I)'
_cod_data_source_file c5ce00215j2.cif
_cod_data_source_block 73
_cod_depositor_comments 'Adding full bibliography for 7219787--7219816.cif.'
_cod_database_code 7219804

loop_
_symmetry_equiv_pos_as_xyz
'x, y, z'
'x+1/2, -y+1/2, -z'
'-x, y+1/2, -z+1/2'
'-x+1/2, -y, z+1/2'

loop_
_atom_site_label
_atom_site_type_symbol
_atom_site_fract_x
_atom_site_fract_y
_atom_site_fract_z
_atom_site_U_iso_or_equiv
_atom_site_adp_type
_atom_site_occupancy
_atom_site_calc_flag
F2 F 0.2908(9) 0.4799(3) 0.37232(12) 0.0485(10) Uani 1 d
F1 F 0.1813(8) 0.3349(2) 0.54614(12) 0.0384(8) Uani 1 d
F3 F 0.8844(7) 0.4401(2) 0.67833(11) 0.0359(8) Uani 1 d
F4 F 0.4341(8) 0.8174(2) 0.66571(11) 0.0375(8) Uani 1 d
N1 N 0.6050(11) 0.6216(3) 0.61271(16) 0.0291(10) Uani 1 d
C5 C 0.3312(13) 0.4935(5) 0.4260(2) 0.0302(13) Uani 1 d
C4 C 0.2328(14) 0.4042(4) 0.4585(2) 0.0335(13) Uani 1 d
H4 H 0.136 0.3349 0.4447 0.04 Uiso 1 calc
C3 C 0.2831(13) 0.4212(4) 0.5125(2) 0.0270(12) Uani 1 d
C2 C 0.4271(12) 0.5205(4) 0.53475(19) 0.0235(11) Uani 1 d
C1 C 0.4743(12) 0.5314(4) 0.59227(18) 0.0254(12) Uani 1 d
H1 H 0.4057 0.4697 0.6149 0.031 Uiso 1 calc
C8 C 0.6501(12) 0.6281(4) 0.66883(19) 0.0249(11) Uani 1 d
C9 C 0.7886(12) 0.5423(4) 0.70176(19) 0.0257(12) Uani 1 d
C10 C 0.8465(12) 0.5544(4) 0.75510(19) 0.0312(13) Uani 1 d
H10 H 0.9408 0.4927 0.7755 0.037 Uiso 1 calc
C11 C 0.7658(13) 0.6583(5) 0.7791(2) 0.0324(13) Uani 1 d
H11 H 0.8064 0.6685 0.8163 0.039 Uiso 1 calc
C12 C 0.6253(13) 0.7476(5) 0.74887(19) 0.0308(12) Uani 1 d
H12 H 0.5661 0.8189 0.765 0.037 Uiso 1 calc
C13 C 0.5740(13) 0.7307(4) 0.69515(19) 0.0257(12) Uani 1 d
C7 C 0.5258(12) 0.6066(4) 0.4993(2) 0.0275(12) Uani 1 d
H7 H 0.6279 0.6754 0.5128 0.033 Uiso 1 calc
C6 C 0.4787(13) 0.5945(4) 0.4445(2) 0.0285(12) Uani 1 d
H6 H 0.5461 0.6539 0.4205 0.034 Uiso 1 calc

loop_
_atom_site_aniso_label
_atom_site_aniso_U_11
_atom_site_aniso_U_22
_atom_site_aniso_U_33
_atom_site_aniso_U_23
_atom_site_aniso_U_13
_atom_site_aniso_U_12
F2 0.048(2) 0.059(2) 0.0393(19) -0.0088(15) -0.0048(16) 0.0109(18)
F1 0.0337(19) 0.0321(16) 0.0493(19) 0.0051(14) 0.0006(15) -0.0080(14)
F3 0.0286(16) 0.0365(17) 0.0425(18) 0.0044(14) 0.0023(15) 0.0047(13)
F4 0.0376(18) 0.0321(15) 0.0427(18) 0.0038(14) -0.0051(15) 0.0033(14)
N1 0.021(2) 0.033(2) 0.033(2) 0.001(2) -0.001(2) 0.001(2)
C5 0.025(3) 0.040(3) 0.026(3) -0.003(2) 0.002(2) 0.012(3)
C4 0.020(3) 0.033(3) 0.048(3) -0.005(3) -0.007(3) 0.003(2)
C3 0.015(2) 0.028(2) 0.038(3) 0.008(2) 0.005(2) 0.002(2)
C2 0.007(2) 0.028(3) 0.036(3) 0.000(2) 0.001(2) -0.001(2)
C1 0.015(2) 0.029(3) 0.032(3) 0.007(2) 0.002(2) 0.001(2)
C8 0.011(2) 0.035(3) 0.029(3) 0.007(2) -0.001(2) -0.005(2)
C9 0.013(3) 0.030(3) 0.034(3) -0.001(2) 0.008(2) 0.000(2)
C10 0.020(3) 0.042(3) 0.032(3) 0.008(3) -0.003(2) 0.001(2)
C11 0.015(3) 0.049(3) 0.033(3) 0.006(3) -0.001(2) -0.001(2)
C12 0.018(3) 0.038(3) 0.036(3) -0.001(3) 0.002(2) -0.001(2)
C13 0.014(3) 0.028(3) 0.036(3) 0.008(2) -0.004(2) 0.000(2)
C7 0.015(2) 0.032(3) 0.035(3) 0.001(2) 0.002(2) 0.001(2)
C6 0.017(3) 0.032(3) 0.036(3) 0.000(2) 0.007(2) 0.005(2)

loop_
_atom_type_symbol
_atom_type_description
_atom_type_scat_dispersion_real
_atom_type_scat_dispersion_imag
_atom_type_scat_source
C C 0.0033 0.0016 'International Tables Vol C Tables 4.2.6.8 and 6.1.1.4'
H H 0 0 'International Tables Vol C Tables 4.2.6.8 and 6.1.1.4'
F F 0.0171 0.0103 'International Tables Vol C Tables 4.2.6.8 and 6.1.1.4'
N N 0.0061 0.0033 'International Tables Vol C Tables 4.2.6.8 and 6.1.1.4'

loop_
_geom_angle_atom_site_label_1
_geom_angle_atom_site_label_2
_geom_angle_atom_site_label_3
_geom_angle
C1 N1 C8 119.4(4)
F2 C5 C4 117.9(5)
F2 C5 C6 118.4(5)
C4 C5 C6 123.6(5)
C5 C4 H4 122
C5 C4 C3 115.9(5)
C3 C4 H4 122
F1 C3 C4 117.4(4)
F1 C3 C2 118.3(4)
C4 C3 C2 124.3(5)
C3 C2 C1 120.9(4)
C7 C2 C3 116.6(4)
C7 C2 C1 122.5(4)
N1 C1 C2 121.2(4)
N1 C1 H1 119.4
C2 C1 H1 119.4
C9 C8 N1 126.2(4)
C13 C8 N1 119.4(4)
C13 C8 C9 114.3(4)
F3 C9 C8 117.7(4)
C10 C9 F3 117.9(4)
C10 C9 C8 124.3(5)
C9 C10 H10 120.6
C9 C10 C11 118.9(5)
C11 C10 H10 120.6
C10 C11 H11 120
C10 C11 C12 120.0(5)
C12 C11 H11 120
C11 C12 H12 120.7
C13 C12 C11 118.6(5)
C13 C12 H12 120.7
F4 C13 C8 117.4(4)
F4 C13 C12 118.6(4)
C12 C13 C8 123.9(4)
C2 C7 H7 119.2
C2 C7 C6 121.5(5)
C6 C7 H7 119.2
C5 C6 C7 118.0(5)
C5 C6 H6 121
C7 C6 H6 121

loop_
_geom_bond_atom_site_label_1
_geom_bond_atom_site_label_2
_geom_bond_distance
F2 C5 1.361(5)
F1 C3 1.365(5)
F3 C9 1.375(5)
F4 C13 1.355(5)
N1 C1 1.267(6)
N1 C8 1.417(6)
C5 C4 1.371(7)
C5 C6 1.380(7)
C4 H4 0.95
C4 C3 1.380(7)
C3 C2 1.392(7)
C2 C1 1.456(6)
C2 C7 1.389(6)
C1 H1 0.95
C8 C9 1.396(7)
C8 C13 1.394(7)
C9 C10 1.360(6)
C10 H10 0.95
C10 C11 1.386(7)
C11 H11 0.95
C11 C12 1.390(7)
C12 H12 0.95
C12 C13 1.373(6)
C7 H7 0.95
C7 C6 1.390(7)
C6 H6 0.95
